data_4330558
loop_
_publ_author_name
'Sarath Wanniarachchi'
'Brendan J. Liddle'
'Brandon Kizer'
'Jeewantha S. Hewage'
'Sergey V. Lindeman'
'James R. Gardinier'

_publ_contact_author_name
;
;
_publ_section_title
;
 Syntheses and Electronic Properties of Rhodium(III) Complexes Bearing a
 Redox-Active Ligand
;
_journal_name_full 'Inorganic Chemistry'
_journal_page_first 10572
_journal_page_last 10580
_journal_paper_doi 10.1021/ic300772h
_journal_volume 51
_journal_year 2012
_chemical_formula_moiety 'C20 H18 Cl3 N5 Rh, C5 H6 N, C5 H5 N'
_chemical_formula_sum 'C30 H29 Cl3 N7 Rh'
_chemical_formula_weight 696.86
_chemical_name_systematic
;
 ? 
;
_space_group_crystal_system monoclinic
_space_group_IT_number 14
_space_group_name_Hall '-P 2yn'
_space_group_name_H-M_alt 'P 1 21/n 1'
_symmetry_space_group_name_Hall '-P 2yn'
_symmetry_space_group_name_H-M 'P 1 21/n 1'
_atom_sites_solution_hydrogens difmap
_atom_sites_solution_primary direct
_atom_sites_solution_secondary difmap
_audit_creation_date 2012-03-29
_audit_creation_method
;
  Olex2 1.1
  (compiled 2011.11.01 svn.r2039, GUI svn.r3906)
;
_cell_angle_alpha 90.00
_cell_angle_beta 94.628(3)
_cell_angle_gamma 90.00
_cell_formula_units_Z 4
_cell_length_a 9.5009(6)
_cell_length_b 20.9592(14)
_cell_length_c 14.8860(9)
_cell_measurement_reflns_used 8843
_cell_measurement_temperature 100(2)
_cell_measurement_theta_max 67
_cell_measurement_theta_min 4
_cell_volume 2954.6(3)
_computing_cell_refinement 'SAINT v7.23A (Bruker, 2005)'
_computing_data_collection 'APEX2 v2.1-4 (Bruker, 2007)'
_computing_data_reduction 'SADABS-2004/1 (Bruker, 2005)'
_computing_molecular_graphics
;
O. V. Dolomanov, L. J. Bourhis, R. J. Gildea, J. A. K. Howard and H. Puschmann,
OLEX2: a complete structure solution, refinement and analysis program.
J. Appl. Cryst. (2009). 42, 339-341.
;
_computing_publication_material
;
O. V. Dolomanov, L. J. Bourhis, R. J. Gildea, J. A. K. Howard and H. Puschmann,
OLEX2: a complete structure solution, refinement and analysis program.
J. Appl. Cryst. (2009). 42, 339-341.
;
_computing_structure_refinement
;
olex2.refine (L.J. Bourhis, O.V. Dolomanov, R.J. Gildea, J.A.K. Howard,
H. Puschmann, in preparation, 2011)
;
_computing_structure_solution 'XS/SHELXTL v6.12 (Bruker, 2001)'
_diffrn_ambient_temperature 100(2)
_diffrn_measured_fraction_theta_full 0.963
_diffrn_measured_fraction_theta_max 0.963
_diffrn_measurement_device_type 'Bruker APEX2 CCD detector'
_diffrn_measurement_method '\w scans'
_diffrn_radiation_monochromator graphite
_diffrn_radiation_type CuK\a
_diffrn_radiation_wavelength 1.54178
_diffrn_reflns_av_R_equivalents 0.0197
_diffrn_reflns_av_unetI/netI 0.0137
_diffrn_reflns_limit_h_max 11
_diffrn_reflns_limit_h_min -11
_diffrn_reflns_limit_k_max 25
_diffrn_reflns_limit_k_min 0
_diffrn_reflns_limit_l_max 17
_diffrn_reflns_limit_l_min 0
_diffrn_reflns_number 24159
_diffrn_reflns_theta_full 67.61
_diffrn_reflns_theta_max 67.61
_diffrn_reflns_theta_min 3.65
_diffrn_source 'fine-focus sealed tube'
_exptl_absorpt_coefficient_mu 7.439
_exptl_absorpt_correction_T_max 0.6240
_exptl_absorpt_correction_T_min 0.0631
_exptl_absorpt_correction_type numerical
_exptl_absorpt_process_details
;
 numerical (based on real shape of the crystal) absorption
 correction followed by:
 SADABS. Program for empirical absorption correction of
 area-detector data. University of Goetingen. Germany. 
 Sheldrick, G. M. 1996
;
_exptl_crystal_colour 'dark green'
_exptl_crystal_density_diffrn 1.567
_exptl_crystal_description needle
_exptl_crystal_F_000 1416
_exptl_crystal_size_max 0.83
_exptl_crystal_size_mid 0.09
_exptl_crystal_size_min 0.07
_refine_diff_density_max 0.706
_refine_diff_density_min -0.465
_refine_diff_density_rms 0.072
_refine_ls_extinction_method none
_refine_ls_goodness_of_fit_ref 0.984
_refine_ls_hydrogen_treatment mixed
_refine_ls_matrix_type full
_refine_ls_number_parameters 430
_refine_ls_number_reflns 5151
_refine_ls_number_restraints 36
_refine_ls_restrained_S_all 0.983
_refine_ls_R_factor_all 0.0294
_refine_ls_R_factor_gt 0.0289
_refine_ls_shift/su_max 0.001
_refine_ls_shift/su_mean 0.000
_refine_ls_structure_factor_coef Fsqd
_refine_ls_weighting_details 'calc w=1/[\s^2^(Fo^2^)+(0.0437P)^2^+6.9171P] where P=(Fo^2^+2Fc^2^)/3'
_refine_ls_weighting_scheme calc
_refine_ls_wR_factor_gt 0.0777
_refine_ls_wR_factor_ref 0.0781
_reflns_number_gt 5039
_reflns_number_total 5151
_reflns_threshold_expression >2sigma(I)
_cod_data_source_file ic300772h_si_003_01.cif
_cod_data_source_block ComplexA_gard7ba
_cod_database_code 4330558

loop_
_space_group_symop_id
_space_group_symop_operation_xyz
1 'x, y, z'
2 '-x+1/2, y+1/2, -z+1/2'
3 '-x, -y, -z'
4 'x-1/2, -y-1/2, z-1/2'

loop_
_atom_site_label
_atom_site_type_symbol
_atom_site_fract_x
_atom_site_fract_y
_atom_site_fract_z
_atom_site_U_iso_or_equiv
_atom_site_adp_type
_atom_site_occupancy
_atom_site_symmetry_multiplicity
_atom_site_calc_flag
_atom_site_refinement_flags
_atom_site_disorder_assembly
_atom_site_disorder_group
Rh1 Rh -0.380516(19) 0.322958(9) 0.584930(12) 0.01474(8) Uani 1 1 d . . .
Cl1 Cl -0.58502(7) 0.27976(3) 0.64849(4) 0.02089(15) Uani 1 1 d . . .
Cl2 Cl -0.36722(7) 0.39928(3) 0.70065(4) 0.01999(14) Uani 1 1 d . . .
Cl3 Cl -0.39800(7) 0.24567(3) 0.46895(4) 0.01971(14) Uani 1 1 d . . .
N1 N -0.2047(2) 0.35978(11) 0.53892(15) 0.0178(5) Uani 1 1 d . . .
N11 N -0.4995(2) 0.38249(11) 0.50537(15) 0.0178(5) Uani 1 1 d . . .
N12 N -0.4515(2) 0.41060(11) 0.43118(15) 0.0187(5) Uani 1 1 d . . .
N21 N -0.2552(2) 0.26327(11) 0.66134(15) 0.0177(5) Uani 1 1 d . . .
N22 N -0.1191(2) 0.27672(11) 0.69189(15) 0.0182(5) Uani 1 1 d . . .
C1 C -0.2018(3) 0.37605(12) 0.44909(18) 0.0179(5) Uani 1 1 d . . .
C2 C -0.3222(3) 0.39457(12) 0.39382(18) 0.0186(5) Uani 1 1 d . . .
C3 C -0.3189(3) 0.40045(13) 0.30080(19) 0.0215(6) Uani 1 1 d . . .
H3 H -0.4041 0.4097 0.2653 0.026 Uiso 1 1 calc R . .
C4 C -0.1954(3) 0.39317(13) 0.25855(19) 0.0238(6) Uani 1 1 d . . .
C5 C -0.0728(3) 0.37986(14) 0.3134(2) 0.0240(6) Uani 1 1 d . . .
H5 H 0.0147 0.3770 0.2870 0.029 Uiso 1 1 calc R . .
C6 C -0.0754(3) 0.37079(13) 0.40459(19) 0.0210(6) Uani 1 1 d . . .
H6 H 0.0101 0.3607 0.4391 0.025 Uiso 1 1 calc R . .
C7 C -0.1937(4) 0.39946(16) 0.1576(2) 0.0327(7) Uani 1 1 d . . .
H7a H -0.2906 0.4044 0.1305 0.049 Uiso 1 1 calc R . .
H7b H -0.1515 0.3611 0.1333 0.049 Uiso 1 1 calc R . .
H7c H -0.1379 0.4369 0.1434 0.049 Uiso 1 1 calc R . .
C11 C -0.6249(3) 0.40824(14) 0.51664(19) 0.0231(6) Uani 1 1 d . . .
H11 H -0.6827 0.3973 0.5635 0.028 Uiso 1 1 calc R . .
C12 C -0.6594(3) 0.45347(15) 0.4499(2) 0.0258(6) Uani 1 1 d . . .
H12 H -0.7428 0.4785 0.4425 0.031 Uiso 1 1 calc R . .
C13 C -0.5478(3) 0.45420(13) 0.39719(19) 0.0219(6) Uani 1 1 d . . .
H13 H -0.5390 0.4805 0.3460 0.026 Uiso 1 1 calc R . .
C21 C -0.2806(3) 0.20378(14) 0.6855(2) 0.0241(6) Uani 1 1 d . . .
H21 H -0.3669 0.1817 0.6717 0.029 Uiso 1 1 calc R . .
C22 C -0.1619(3) 0.17834(15) 0.7343(2) 0.0298(7) Uani 1 1 d . . .
H22 H -0.1528 0.1370 0.7604 0.036 Uiso 1 1 calc R . .
C23 C -0.0617(3) 0.22510(14) 0.73665(19) 0.0239(6) Uani 1 1 d . . .
H23 H 0.0316 0.2221 0.7646 0.029 Uiso 1 1 calc R . .
C31 C -0.0915(3) 0.37428(13) 0.60058(18) 0.0182(5) Uani 1 1 d . . .
C32 C -0.0512(3) 0.33647(13) 0.67664(19) 0.0182(5) Uani 1 1 d . . .
C33 C 0.0589(3) 0.35422(13) 0.73872(19) 0.0208(6) Uani 1 1 d . . .
H33 H 0.0803 0.3283 0.7904 0.025 Uiso 1 1 calc R . .
C34 C 0.1382(3) 0.40847(14) 0.72737(19) 0.0216(6) Uani 1 1 d . . .
C35 C 0.0997(3) 0.44663(13) 0.6527(2) 0.0218(6) Uani 1 1 d . . .
H35 H 0.1515 0.4845 0.6434 0.026 Uiso 1 1 calc R . .
C36 C -0.0126(3) 0.43033(13) 0.59206(19) 0.0199(6) Uani 1 1 d . . .
H36 H -0.0372 0.4581 0.5428 0.024 Uiso 1 1 calc R . .
C37 C 0.2631(3) 0.42515(15) 0.7924(2) 0.0290(7) Uani 1 1 d . . .
H37a H 0.2546 0.4031 0.8498 0.043 Uiso 1 1 calc R . .
H37b H 0.2653 0.4713 0.8026 0.043 Uiso 1 1 calc R . .
H37c H 0.3505 0.4118 0.7670 0.043 Uiso 1 1 calc R . .
N1S N -0.4548(3) 0.29452(15) 0.84696(18) 0.0334(6) Uani 1 1 d D . .
H1S H -0.476(5) 0.300(2) 0.789(4) 0.065(14) Uiso 1 1 d . . .
C42 C -0.5584(3) 0.28469(14) 0.8998(2) 0.0243(6) Uani 1 1 d D . .
H42 H -0.6538 0.2846 0.8752 0.029 Uiso 1 1 calc R . .
C43 C -0.5272(3) 0.27472(15) 0.9901(2) 0.0289(7) Uani 1 1 d D . .
H43 H -0.6007 0.2690 1.0289 0.035 Uiso 1 1 calc R . .
C44 C -0.3876(3) 0.27311(15) 1.0239(2) 0.0278(7) Uani 1 1 d D . .
H44 H -0.3646 0.2651 1.0862 0.033 Uiso 1 1 calc R . .
C45 C -0.2811(3) 0.28313(15) 0.9674(2) 0.0269(6) Uani 1 1 d D . .
H45 H -0.1847 0.2820 0.9897 0.032 Uiso 1 1 calc R . .
C46 C -0.3191(4) 0.2948(2) 0.8783(2) 0.0384(8) Uani 1 1 d D . .
H46 H -0.2482 0.3031 0.8383 0.046 Uiso 1 1 calc R . .
N1SA N 0.4923(10) 0.4263(4) -0.0198(6) 0.060(2) Uani 0.50 1 d PD A -1
C2SA C 0.545(3) 0.4802(7) -0.0524(15) 0.063(5) Uani 0.50 1 d PD A -1
H2SA H 0.5964 0.4778 -0.1043 0.076 Uiso 0.50 1 calc PR A -1
C3SA C 0.5264(11) 0.5373(5) -0.0148(9) 0.061(3) Uani 0.50 1 d PD A -1
H3SA H 0.5637 0.5747 -0.0399 0.073 Uiso 0.50 1 calc PR A -1
C4SA C 0.453(3) 0.5408(8) 0.0614(17) 0.075(6) Uani 0.50 1 d PD A -1
H4SA H 0.4412 0.5808 0.0899 0.090 Uiso 0.50 1 calc PR A -1
C5SA C 0.3958(13) 0.4873(5) 0.0958(7) 0.070(3) Uani 0.50 1 d PD A -1
H5SA H 0.3433 0.4888 0.1474 0.084 Uiso 0.50 1 calc PR A -1
C6SA C 0.4186(12) 0.4313(5) 0.0520(7) 0.065(3) Uani 0.50 1 d PD A -1
H6SA H 0.3791 0.3934 0.0744 0.078 Uiso 0.50 1 calc PR A -1
N1SB N 0.1503(9) 0.4484(4) 0.1177(6) 0.070(2) Uani 0.50 1 d PD B -1
C2SB C 0.1161(11) 0.5086(5) 0.1382(8) 0.081(4) Uani 0.50 1 d PD B -1
H2SB H 0.1508 0.5250 0.1953 0.097 Uiso 0.50 1 calc PR B -1
C3SB C 0.0348(16) 0.5474(6) 0.0821(10) 0.096(6) Uani 0.50 1 d PD B -1
H3SB H 0.0192 0.5908 0.0970 0.115 Uiso 0.50 1 calc PR B -1
C4SB C -0.024(2) 0.5213(7) 0.0028(14) 0.067(5) Uani 0.50 1 d PD B -1
H4SB H -0.0875 0.5460 -0.0356 0.080 Uiso 0.50 1 calc PR B -1
C5SB C 0.007(3) 0.4599(8) -0.0217(15) 0.093(9) Uani 0.50 1 d PD B -1
H5SB H -0.0329 0.4411 -0.0760 0.112 Uiso 0.50 1 calc PR B -1
C6SB C 0.0995(10) 0.4276(4) 0.0375(6) 0.058(2) Uani 0.50 1 d PD B -1
H6SB H 0.1298 0.3867 0.0193 0.069 Uiso 0.50 1 calc PR B -1

loop_
_atom_site_aniso_label
_atom_site_aniso_U_11
_atom_site_aniso_U_22
_atom_site_aniso_U_33
_atom_site_aniso_U_23
_atom_site_aniso_U_13
_atom_site_aniso_U_12
Rh1 0.01467(12) 0.01651(12) 0.01310(12) 0.00208(7) 0.00155(8) 0.00044(7)
Cl1 0.0174(3) 0.0281(3) 0.0173(3) 0.0016(2) 0.0024(2) -0.0037(3)
Cl2 0.0212(3) 0.0215(3) 0.0174(3) -0.0013(2) 0.0023(2) 0.0013(2)
Cl3 0.0195(3) 0.0219(3) 0.0178(3) -0.0019(2) 0.0018(2) -0.0008(2)
N1 0.0170(11) 0.0201(11) 0.0166(11) 0.0023(9) 0.0031(9) -0.0022(9)
N11 0.0194(11) 0.0197(11) 0.0144(11) 0.0021(9) 0.0015(9) 0.0014(9)
N12 0.0216(12) 0.0175(11) 0.0164(11) 0.0021(9) -0.0011(9) 0.0006(9)
N21 0.0171(11) 0.0196(11) 0.0165(11) 0.0028(9) 0.0021(9) -0.0005(9)
N22 0.0180(11) 0.0197(12) 0.0166(11) 0.0028(9) -0.0006(9) 0.0007(9)
C1 0.0230(14) 0.0138(12) 0.0174(13) 0.0004(10) 0.0038(11) -0.0022(11)
C2 0.0227(14) 0.0146(13) 0.0188(13) -0.0002(10) 0.0049(11) -0.0023(11)
C3 0.0308(15) 0.0154(13) 0.0180(14) 0.0008(11) 0.0000(11) -0.0045(11)
C4 0.0376(17) 0.0156(13) 0.0187(14) -0.0015(11) 0.0055(12) -0.0036(12)
C5 0.0289(15) 0.0210(14) 0.0235(15) 0.0001(11) 0.0108(12) -0.0006(12)
C6 0.0236(14) 0.0199(14) 0.0200(14) 0.0020(11) 0.0060(11) 0.0006(11)
C7 0.051(2) 0.0273(16) 0.0207(15) -0.0008(12) 0.0071(14) -0.0006(14)
C11 0.0192(14) 0.0274(15) 0.0226(14) -0.0016(12) 0.0003(11) 0.0033(12)
C12 0.0245(15) 0.0257(15) 0.0261(15) -0.0021(12) -0.0045(12) 0.0083(12)
C13 0.0295(15) 0.0155(13) 0.0192(14) 0.0013(11) -0.0068(11) 0.0026(11)
C21 0.0238(15) 0.0219(14) 0.0265(15) 0.0067(12) 0.0008(12) -0.0024(12)
C22 0.0289(17) 0.0254(16) 0.0343(18) 0.0131(13) -0.0019(13) 0.0008(12)
C23 0.0234(15) 0.0247(15) 0.0228(15) 0.0073(12) -0.0018(11) 0.0039(12)
C31 0.0162(13) 0.0216(14) 0.0173(13) 0.0000(11) 0.0042(10) 0.0022(11)
C32 0.0180(13) 0.0170(13) 0.0203(14) 0.0011(11) 0.0062(11) 0.0020(11)
C33 0.0207(14) 0.0216(14) 0.0198(14) 0.0000(11) 0.0007(11) 0.0039(11)
C34 0.0186(14) 0.0240(14) 0.0219(14) -0.0058(11) 0.0002(11) 0.0018(11)
C35 0.0178(13) 0.0192(13) 0.0287(15) -0.0039(11) 0.0038(11) 0.0004(11)
C36 0.0198(13) 0.0181(13) 0.0224(14) 0.0024(11) 0.0043(11) 0.0019(11)
C37 0.0231(15) 0.0275(16) 0.0350(17) -0.0045(13) -0.0055(13) 0.0007(12)
N1S 0.0307(15) 0.0510(18) 0.0182(13) 0.0066(12) -0.0001(11) 0.0084(13)
C42 0.0227(15) 0.0214(14) 0.0282(16) -0.0001(12) -0.0018(12) 0.0002(11)
C43 0.0251(15) 0.0344(17) 0.0274(16) 0.0072(13) 0.0032(12) -0.0064(13)
C44 0.0286(16) 0.0359(17) 0.0187(14) 0.0034(12) 0.0008(12) -0.0016(13)
C45 0.0215(14) 0.0382(17) 0.0211(15) 0.0025(13) 0.0014(11) 0.0046(13)
C46 0.0273(17) 0.065(2) 0.0245(16) 0.0083(16) 0.0099(13) 0.0130(16)
N1SA 0.074(6) 0.052(5) 0.053(5) 0.003(4) 0.000(4) 0.012(4)
C2SA 0.042(7) 0.085(14) 0.061(9) 0.009(10) -0.003(6) -0.012(10)
C3SA 0.057(6) 0.041(6) 0.084(8) -0.010(7) -0.002(6) 0.004(5)
C4SA 0.071(10) 0.059(10) 0.088(13) -0.015(9) -0.036(9) 0.004(10)
C5SA 0.082(7) 0.073(7) 0.054(6) -0.007(5) -0.001(5) 0.013(6)
C6SA 0.084(7) 0.049(6) 0.063(6) -0.006(5) 0.014(5) 0.004(5)
N1SB 0.065(5) 0.054(5) 0.091(6) -0.027(5) 0.006(4) 0.005(4)
C2SB 0.060(6) 0.088(8) 0.099(9) -0.044(7) 0.021(6) -0.017(6)
C3SB 0.097(11) 0.040(6) 0.162(17) -0.017(10) 0.090(13) -0.007(7)
C4SB 0.070(8) 0.032(11) 0.103(12) 0.028(10) 0.036(7) 0.007(9)
C5SB 0.13(2) 0.030(10) 0.132(19) -0.003(11) 0.095(18) -0.011(10)
C6SB 0.072(6) 0.026(4) 0.080(7) 0.004(4) 0.035(5) 0.000(4)

loop_
_atom_type_symbol
_atom_type_description
_atom_type_scat_dispersion_real
_atom_type_scat_dispersion_imag
_atom_type_scat_source
C C 0.0181 0.0091 'International Tables Vol C Tables 4.2.6.8 and 6.1.1.4'
H H 0.0000 0.0000 'International Tables Vol C Tables 4.2.6.8 and 6.1.1.4'
N N 0.0311 0.0180 'International Tables Vol C Tables 4.2.6.8 and 6.1.1.4'
Cl Cl 0.3639 0.7018 'International Tables Vol C Tables 4.2.6.8 and 6.1.1.4'
Rh Rh 0.0927 3.6045 'International Tables Vol C Tables 4.2.6.8 and 6.1.1.4'

loop_
_geom_angle_atom_site_label_1
_geom_angle_atom_site_label_2
_geom_angle_atom_site_label_3
_geom_angle
Cl2 Rh1 Cl1 88.01(2)
Cl2 Rh1 Cl3 179.00(2)
Cl3 Rh1 Cl1 91.03(2)
N1 Rh1 Cl1 176.78(7)
N1 Rh1 Cl2 89.50(7)
N1 Rh1 Cl3 91.47(7)
N1 Rh1 N21 87.77(9)
N11 Rh1 Cl1 91.81(7)
N11 Rh1 Cl2 90.22(7)
N11 Rh1 Cl3 89.54(7)
N11 Rh1 N1 90.25(9)
N11 Rh1 N21 177.75(9)
N21 Rh1 Cl1 90.21(7)
N21 Rh1 Cl2 90.83(7)
N21 Rh1 Cl3 89.45(7)
C1 N1 Rh1 120.41(18)
C1 N1 C31 120.7(2)
C31 N1 Rh1 118.61(17)
N12 N11 Rh1 122.56(17)
C11 N11 Rh1 130.22(19)
C11 N11 N12 106.8(2)
N11 N12 C2 124.6(2)
C13 N12 N11 109.5(2)
C13 N12 C2 125.9(2)
N22 N21 Rh1 124.11(17)
C21 N21 Rh1 128.70(19)
C21 N21 N22 107.0(2)
N21 N22 C32 123.6(2)
C23 N22 N21 109.3(2)
C23 N22 C32 127.1(2)
N1 C1 C2 123.7(2)
N1 C1 C6 121.0(2)
C2 C1 C6 115.2(2)
C1 C2 N12 121.4(2)
C3 C2 N12 117.1(2)
C3 C2 C1 121.5(3)
C2 C3 H3 119.0
C4 C3 C2 122.0(3)
C4 C3 H3 119.0
C3 C4 C5 117.0(3)
C3 C4 C7 121.4(3)
C5 C4 C7 121.6(3)
C4 C5 H5 119.1
C6 C5 C4 121.7(3)
C6 C5 H5 119.1
C1 C6 H6 118.9
C5 C6 C1 122.2(3)
C5 C6 H6 118.9
C4 C7 H7a 109.5
C4 C7 H7b 109.5
C4 C7 H7c 109.5
H7a C7 H7b 109.5
H7a C7 H7c 109.5
H7b C7 H7c 109.5
N11 C11 H11 124.8
N11 C11 C12 110.3(3)
C12 C11 H11 124.8
C11 C12 H12 127.2
C13 C12 C11 105.5(3)
C13 C12 H12 127.2
N12 C13 C12 107.9(2)
N12 C13 H13 126.0
C12 C13 H13 126.0
N21 C21 H21 125.0
N21 C21 C22 110.1(3)
C22 C21 H21 125.0
C21 C22 H22 127.1
C23 C22 C21 105.8(3)
C23 C22 H22 127.1
N22 C23 C22 107.9(3)
N22 C23 H23 126.1
C22 C23 H23 126.1
N1 C31 C32 123.6(2)
N1 C31 C36 120.9(2)
C36 C31 C32 115.5(2)
C31 C32 N22 121.4(2)
C33 C32 N22 116.9(2)
C33 C32 C31 121.7(3)
C32 C33 H33 119.1
C34 C33 C32 121.8(3)
C34 C33 H33 119.1
C33 C34 C35 117.4(3)
C33 C34 C37 121.3(3)
C35 C34 C37 121.3(3)
C34 C35 H35 119.4
C36 C35 C34 121.1(3)
C36 C35 H35 119.4
C31 C36 H36 118.8
C35 C36 C31 122.4(3)
C35 C36 H36 118.8
C34 C37 H37a 109.5
C34 C37 H37b 109.5
C34 C37 H37c 109.5
H37a C37 H37b 109.5
H37a C37 H37c 109.5
H37b C37 H37c 109.5
C42 N1S H1S 119(3)
C42 N1S C46 122.4(3)
C46 N1S H1S 119(3)
N1S C42 H42 120.2
N1S C42 C43 119.7(3)
C43 C42 H42 120.2
C42 C43 H43 120.4
C42 C43 C44 119.2(3)
C44 C43 H43 120.4
C43 C44 H44 119.9
C43 C44 C45 120.2(3)
C45 C44 H44 119.9
C44 C45 H45 121.0
C46 C45 C44 117.9(3)
C46 C45 H45 121.0
N1S C46 C45 120.6(3)
N1S C46 H46 119.7
C45 C46 H46 119.7
C6SA N1SA C2SA 117.4(12)
N1SA C2SA H2SA 118.7
C3SA C2SA N1SA 122.6(11)
C3SA C2SA H2SA 118.7
C2SA C3SA H3SA 120.6
C2SA C3SA C4SA 118.8(12)
C4SA C3SA H3SA 120.6
C3SA C4SA H4SA 119.8
C5SA C4SA C3SA 120.4(15)
C5SA C4SA H4SA 119.8
C4SA C5SA H5SA 121.8
C4SA C5SA C6SA 116.4(11)
C6SA C5SA H5SA 121.8
N1SA C6SA C5SA 124.4(12)
N1SA C6SA H6SA 117.8
C5SA C6SA H6SA 117.8
C6SB N1SB C2SB 115.9(9)
N1SB C2SB H2SB 118.1
N1SB C2SB C3SB 123.8(10)
C3SB C2SB H2SB 118.1
C2SB C3SB H3SB 121.3
C2SB C3SB C4SB 117.4(13)
C4SB C3SB H3SB 121.3
C3SB C4SB H4SB 119.4
C5SB C4SB C3SB 121.1(13)
C5SB C4SB H4SB 119.4
C4SB C5SB H5SB 122.2
C6SB C5SB C4SB 115.6(13)
C6SB C5SB H5SB 122.2
N1SB C6SB C5SB 125.8(10)
N1SB C6SB H6SB 117.1
C5SB C6SB H6SB 117.1

loop_
_geom_bond_atom_site_label_1
_geom_bond_atom_site_label_2
_geom_bond_distance
Rh1 Cl1 2.4056(6)
Rh1 Cl2 2.3467(7)
Rh1 Cl3 2.3634(6)
Rh1 N1 2.010(2)
Rh1 N11 2.005(2)
Rh1 N21 2.015(2)
N1 C1 1.382(3)
N1 C31 1.390(4)
N11 N12 1.362(3)
N11 C11 1.331(4)
N12 C2 1.429(4)
N12 C13 1.361(4)
N21 N22 1.365(3)
N21 C21 1.326(4)
N22 C23 1.361(4)
N22 C32 1.435(4)
C2 C1 1.408(4)
C2 C3 1.393(4)
C3 H3 0.9500
C3 C4 1.384(4)
C4 C5 1.396(4)
C4 C7 1.510(4)
C5 H5 0.9500
C5 C6 1.373(4)
C6 C1 1.422(4)
C6 H6 0.9500
C7 H7a 0.9800
C7 H7b 0.9800
C7 H7c 0.9800
C11 H11 0.9500
C11 C12 1.393(4)
C12 H12 0.9500
C12 C13 1.369(4)
C13 H13 0.9500
C21 H21 0.9500
C21 C22 1.397(4)
C22 H22 0.9500
C22 C23 1.365(4)
C23 H23 0.9500
C32 C31 1.409(4)
C32 C33 1.390(4)
C33 H33 0.9500
C33 C34 1.382(4)
C34 C35 1.393(4)
C34 C37 1.511(4)
C35 H35 0.9500
C35 C36 1.384(4)
C36 C31 1.405(4)
C36 H36 0.9500
C37 H37a 0.9800
C37 H37b 0.9800
C37 H37c 0.9800
N1S H1S 0.87(5)
N1S C42 1.325(4)
N1S C46 1.336(4)
C42 H42 0.9500
C43 C42 1.368(4)
C43 H43 0.9500
C44 C43 1.381(4)
C44 H44 0.9500
C45 C44 1.383(4)
C45 H45 0.9500
C46 C45 1.368(4)
C46 H46 0.9500
N1SA C2SA 1.340(13)
N1SA C6SA 1.328(11)
C2SA H2SA 0.9500
C2SA C3SA 1.338(15)
C3SA H3SA 0.9500
C3SA C4SA 1.383(16)
C4SA H4SA 0.9500
C4SA C5SA 1.362(15)
C5SA H5SA 0.9500
C5SA C6SA 1.369(11)
C6SA H6SA 0.9500
N1SB C2SB 1.345(11)
N1SB C6SB 1.325(11)
C2SB H2SB 0.9500
C2SB C3SB 1.361(15)
C3SB H3SB 0.9500
C3SB C4SB 1.379(16)
C4SB H4SB 0.9500
C4SB C5SB 1.376(14)
C5SB H5SB 0.9500
C5SB C6SB 1.371(16)
C6SB H6SB 0.9500

loop_
_geom_hbond_atom_site_label_D
_geom_hbond_atom_site_label_H
_geom_hbond_atom_site_label_A
_geom_hbond_distance_DH
_geom_hbond_distance_HA
_geom_hbond_distance_DA
_geom_hbond_angle_DHA
N1S H1S Cl1 0.87(5) 2.30(5) 3.125(3) 157(4)
N1S H1S Cl2 0.87(5) 2.71(5) 3.248(3) 121(4)

loop_
_geom_torsion_atom_site_label_1
_geom_torsion_atom_site_label_2
_geom_torsion_atom_site_label_3
_geom_torsion_atom_site_label_4
_geom_torsion
Rh1 N1 C1 C2 28.0(3)
Rh1 N1 C1 C6 -147.7(2)
Rh1 N1 C31 C32 38.1(3)
Rh1 N1 C31 C36 -139.2(2)
Rh1 N11 N12 C2 9.6(3)
Rh1 N11 N12 C13 -172.48(17)
Rh1 N11 C11 C12 172.1(2)
Rh1 N21 N22 C23 -176.30(18)
Rh1 N21 N22 C32 3.1(3)
Rh1 N21 C21 C22 176.5(2)
Cl1 Rh1 N1 C1 -168.4(11)
Cl1 Rh1 N1 C31 5.4(13)
Cl1 Rh1 N11 N12 -161.40(19)
Cl1 Rh1 N11 C11 27.5(2)
Cl1 Rh1 N21 N22 -150.1(2)
Cl1 Rh1 N21 C21 35.7(2)
Cl2 Rh1 N1 C1 -129.0(2)
Cl2 Rh1 N1 C31 44.83(19)
Cl2 Rh1 N11 N12 110.59(19)
Cl2 Rh1 N11 C11 -60.5(2)
Cl2 Rh1 N21 N22 -62.1(2)
Cl2 Rh1 N21 C21 123.7(2)
Cl3 Rh1 N1 C1 50.8(2)
Cl3 Rh1 N1 C31 -135.41(19)
Cl3 Rh1 N11 N12 -70.38(19)
Cl3 Rh1 N11 C11 118.5(2)
Cl3 Rh1 N21 N22 118.8(2)
Cl3 Rh1 N21 C21 -55.3(2)
N1 Rh1 N11 N12 21.1(2)
N1 Rh1 N11 C11 -150.0(3)
N1 Rh1 N21 N22 27.3(2)
N1 Rh1 N21 C21 -146.8(3)
N11 Rh1 N1 C1 -38.7(2)
N11 Rh1 N1 C31 135.0(2)
N11 Rh1 N21 N22 56(2)
N11 Rh1 N21 C21 -119(2)
N11 N12 C2 C1 -34.4(4)
N11 N12 C2 C3 148.0(3)
N11 N12 C13 C12 -0.6(3)
N11 C11 C12 C13 -0.2(3)
N12 N11 C11 C12 -0.1(3)
N12 C2 C1 N1 13.1(4)
N12 C2 C1 C6 -171.0(2)
N12 C2 C3 C4 172.6(2)
N21 Rh1 N1 C1 140.2(2)
N21 Rh1 N1 C31 -46.0(2)
N21 Rh1 N11 N12 -7(2)
N21 Rh1 N11 C11 -178(100)
N21 N22 C23 C22 0.2(3)
N21 N22 C32 C31 -27.8(4)
N21 N22 C32 C33 154.2(2)
N21 C21 C22 C23 -1.4(4)
N22 N21 C21 C22 1.5(3)
N22 C32 C31 N1 5.0(4)
N22 C32 C31 C36 -177.5(2)
N22 C32 C33 C34 175.4(2)
C1 N1 C31 C32 -148.1(3)
C1 N1 C31 C36 34.6(4)
C1 C2 C3 C4 -5.0(4)
C2 N12 C13 C12 177.3(3)
C2 C3 C4 C5 -0.3(4)
C2 C3 C4 C7 179.8(3)
C3 C2 C1 N1 -169.4(3)
C3 C2 C1 C6 6.5(4)
C3 C4 C5 C6 3.6(4)
C4 C5 C6 C1 -1.7(4)
C5 C6 C1 N1 172.7(3)
C5 C6 C1 C2 -3.3(4)
C7 C4 C5 C6 -176.5(3)
C11 N11 N12 C2 -177.5(2)
C11 N11 N12 C13 0.4(3)
C11 C12 C13 N12 0.5(3)
C13 N12 C2 C1 148.0(3)
C13 N12 C2 C3 -29.6(4)
C21 N21 N22 C23 -1.1(3)
C21 N21 N22 C32 178.3(2)
C21 C22 C23 N22 0.7(4)
C23 N22 C32 C31 151.4(3)
C23 N22 C32 C33 -26.6(4)
C31 N1 C1 C2 -145.7(3)
C31 N1 C1 C6 38.7(4)
C31 C32 C33 C34 -2.6(4)
C32 N22 C23 C22 -179.1(3)
C32 C33 C34 C35 2.7(4)
C32 C33 C34 C37 -176.3(3)
C33 C32 C31 N1 -177.1(3)
C33 C32 C31 C36 0.3(4)
C33 C34 C35 C36 -0.6(4)
C34 C35 C36 C31 -1.6(4)
C35 C36 C31 N1 179.3(3)
C35 C36 C31 C32 1.7(4)
C37 C34 C35 C36 178.3(3)
N1S C46 C45 C44 -1.9(6)
C42 N1S C46 C45 1.6(6)
C44 C43 C42 N1S -2.0(5)
C45 C44 C43 C42 1.7(5)
C46 N1S C42 C43 0.4(5)
C46 C45 C44 C43 0.3(5)
N1SA C2SA C3SA C4SA 1(5)
C2SA N1SA C6SA C5SA -2(2)
C2SA C3SA C4SA C5SA -2(5)
C3SA C4SA C5SA C6SA 1(4)
C4SA C5SA C6SA N1SA 1(2)
C6SA N1SA C2SA C3SA 1(3)
N1SB C2SB C3SB C4SB 5(2)
C2SB N1SB C6SB C5SB -6(2)
C2SB C3SB C4SB C5SB -5(2)
C3SB C4SB C5SB C6SB 0(2)
C4SB C5SB C6SB N1SB 6(2)
C6SB N1SB C2SB C3SB 0.0(17)
